data_4100999
_journal_name_full 'Journal of the American Chemical Society'
_journal_paper_doi 10.1021/ja052707x
_journal_year 2006
_chemical_formula_sum 'C86 H132 Fe2 N8'
_chemical_formula_weight 1389.70
_space_group_IT_number 15
_symmetry_cell_setting monoclinic
_symmetry_space_group_name_Hall '-C 2yc'
_symmetry_space_group_name_H-M 'C 1 2/c 1'
_cell_angle_alpha 90.00
_cell_angle_beta 96.299(4)
_cell_angle_gamma 90.00
_cell_formula_units_Z 4
_cell_length_a 13.363(4)
_cell_length_b 21.255(6)
_cell_length_c 29.433(8)
_cell_measurement_temperature 193(2)
_cell_volume 8310(4)
_diffrn_ambient_temperature 193(2)
_exptl_crystal_density_diffrn 1.111
_cod_depositor_comments
;
The following automatic conversions were performed:
'_symmetry_cell_setting' value 'Monoclinic' changed to 'monoclinic'
according to '/home/saulius/struct/CIF-dictionaries/cif_core.dic'
dictionary named 'cif_core.dic' version 2.4.1 from 2010-06-29.

Automatic conversion script
Id: cif_fix_enum 1527 2010-12-29 10:47:43Z saulius 
;
_cod_original_sg_symbol_H-M 'C 2/c'
_cod_database_code 4100999

loop_
_symmetry_equiv_pos_as_xyz
'x, y, z'
'-x, y, -z+1/2'
'x+1/2, y+1/2, z'
'-x+1/2, y+1/2, -z+1/2'
'-x, -y, -z'
'x, -y, z-1/2'
'-x+1/2, -y+1/2, -z'
'x+1/2, -y+1/2, z-1/2'

loop_
_atom_site_label
_atom_site_type_symbol
_atom_site_fract_x
_atom_site_fract_y
_atom_site_fract_z
_atom_site_U_iso_or_equiv
_atom_site_adp_type
_atom_site_occupancy
_atom_site_symmetry_multiplicity
_atom_site_calc_flag
_atom_site_refinement_flags
_atom_site_disorder_assembly
_atom_site_disorder_group
Fe1 Fe 0.08237(2) 0.165844(16) 0.182624(11) 0.02552(10) Uani 1 1 d . . .
N21 N 0.08574(14) 0.21121(9) 0.12355(6) 0.0262(4) Uani 1 1 d . . .
N14 N 0.02914(15) 0.07679(10) 0.16226(7) 0.0320(5) Uani 1 1 d . . .
N11 N 0.23154(14) 0.15260(9) 0.19444(6) 0.0247(4) Uani 1 1 d . . .
N1 N 0.01890(15) 0.17829(9) 0.23334(7) 0.0295(4) Uani 1 1 d . . .
C62 C 0.27978(18) 0.17280(12) 0.27575(8) 0.0306(5) Uani 1 1 d . . .
C13 C -0.00015(18) 0.24829(12) 0.10567(8) 0.0289(5) Uani 1 1 d . . .
C23 C -0.08214(19) 0.22006(13) 0.07936(8) 0.0349(6) Uani 1 1 d . . .
C22 C 0.29183(18) 0.06587(12) 0.24607(8) 0.0307(5) Uani 1 1 d . . .
C31 C 0.26245(18) 0.18900(12) 0.11994(8) 0.0295(5) Uani 1 1 d . . .
H31 H 0.3113 0.1889 0.0998 0.035 Uiso 1 1 calc R . .
C41 C 0.16907(18) 0.21309(11) 0.10191(8) 0.0282(5) Uani 1 1 d . . .
C63 C -0.00241(19) 0.31273(12) 0.11629(8) 0.0330(6) Uani 1 1 d . . .
C34 C -0.0281(2) -0.04643(13) 0.13395(9) 0.0382(6) Uani 1 1 d . . .
C44 C -0.0716(2) -0.01537(13) 0.16829(10) 0.0404(6) Uani 1 1 d . . .
H44 H -0.1211 -0.0354 0.1828 0.048 Uiso 1 1 calc R . .
C32 C 0.3260(2) 0.04619(13) 0.29014(9) 0.0383(6) Uani 1 1 d . . .
H32 H 0.3423 0.0040 0.2952 0.046 Uiso 1 1 calc R . .
C103 C 0.0861(2) 0.34514(12) 0.14408(9) 0.0377(6) Uani 1 1 d . . .
H103 H 0.1463 0.3196 0.1415 0.045 Uiso 1 1 calc R . .
C72 C 0.2804(2) 0.01767(12) 0.20809(9) 0.0371(6) Uani 1 1 d . . .
H72 H 0.2554 0.0393 0.1797 0.044 Uiso 1 1 calc R . .
C12 C 0.26981(16) 0.13002(11) 0.23897(8) 0.0265(5) Uani 1 1 d . . .
C24 C 0.0438(2) -0.01236(13) 0.11348(9) 0.0381(6) Uani 1 1 d . . .
H24 H 0.0739 -0.0300 0.0895 0.046 Uiso 1 1 calc R . .
C51 C 0.1649(2) 0.24447(14) 0.05563(9) 0.0408(7) Uani 1 1 d . . .
H51A H 0.1091 0.2280 0.0359 0.061 Uiso 1 1 calc R . .
H51B H 0.2263 0.2363 0.0425 0.061 Uiso 1 1 calc R . .
H51C H 0.1567 0.2890 0.0591 0.061 Uiso 1 1 calc R . .
C102 C 0.2602(2) 0.24260(12) 0.26865(9) 0.0365(6) Uani 1 1 d . . .
H102 H 0.2180 0.2477 0.2395 0.044 Uiso 1 1 calc R . .
C21 C 0.29442(17) 0.16493(11) 0.16368(8) 0.0271(5) Uani 1 1 d . . .
C14 C 0.07088(19) 0.04713(12) 0.12847(9) 0.0347(6) Uani 1 1 d . . .
H14 H 0.1206 0.0680 0.1146 0.042 Uiso 1 1 calc R . .
C73 C -0.0809(2) 0.15194(13) 0.06478(9) 0.0422(7) Uani 1 1 d . . .
H73 H -0.0175 0.1336 0.0786 0.051 Uiso 1 1 calc R . .
C33 C -0.1666(2) 0.25720(15) 0.06547(9) 0.0444(7) Uani 1 1 d . . .
H33 H -0.2215 0.2391 0.0481 0.053 Uiso 1 1 calc R . .
C54 C -0.0424(2) 0.04478(13) 0.18121(9) 0.0379(6) Uani 1 1 d . . .
H54 H -0.0738 0.0642 0.2042 0.045 Uiso 1 1 calc R . .
C11 C 0.40669(18) 0.15501(13) 0.17453(9) 0.0375(6) Uani 1 1 d . . .
H11A H 0.4224 0.1482 0.2068 0.056 Uiso 1 1 calc R . .
H11B H 0.4419 0.1915 0.1655 0.056 Uiso 1 1 calc R . .
H11C H 0.4270 0.1189 0.1582 0.056 Uiso 1 1 calc R . .
C53 C -0.0882(2) 0.34728(14) 0.10163(10) 0.0425(7) Uani 1 1 d . . .
H53 H -0.0905 0.3899 0.1087 0.051 Uiso 1 1 calc R . .
C82 C 0.2039(2) -0.03298(14) 0.21729(11) 0.0519(8) Uani 1 1 d . . .
H82A H 0.2270 -0.0549 0.2450 0.078 Uiso 1 1 calc R . .
H82B H 0.1967 -0.0622 0.1923 0.078 Uiso 1 1 calc R . .
H82C H 0.1401 -0.0136 0.2204 0.078 Uiso 1 1 calc R . .
C122 C 0.2049(2) 0.27252(14) 0.30567(11) 0.0481(7) Uani 1 1 d . . .
H12A H 0.1448 0.2490 0.3090 0.072 Uiso 1 1 calc R . .
H12B H 0.1874 0.3151 0.2973 0.072 Uiso 1 1 calc R . .
H12C H 0.2477 0.2724 0.3341 0.072 Uiso 1 1 calc R . .
C43 C -0.1700(2) 0.31959(15) 0.07688(10) 0.0476(7) Uani 1 1 d . . .
H43 H -0.2273 0.3432 0.0679 0.057 Uiso 1 1 calc R . .
C64 C -0.0572(2) -0.11318(14) 0.11817(11) 0.0486(7) Uani 1 1 d . . .
C52 C 0.3131(2) 0.15006(13) 0.31905(9) 0.0394(6) Uani 1 1 d . . .
H52 H 0.3198 0.1777 0.3437 0.047 Uiso 1 1 calc R . .
C84 C 0.0375(3) -0.15087(15) 0.11049(13) 0.0635(9) Uani 1 1 d . . .
H84A H 0.0702 -0.1316 0.0866 0.095 Uiso 1 1 calc R . .
H84B H 0.0189 -0.1932 0.1019 0.095 Uiso 1 1 calc R . .
H84C H 0.0827 -0.1514 0.1382 0.095 Uiso 1 1 calc R . .
C123 C 0.0700(2) 0.34784(14) 0.19430(10) 0.0461(7) Uani 1 1 d . . .
H12D H 0.0111 0.3724 0.1979 0.069 Uiso 1 1 calc R . .
H12E H 0.1275 0.3669 0.2113 0.069 Uiso 1 1 calc R . .
H12F H 0.0613 0.3060 0.2054 0.069 Uiso 1 1 calc R . .
C92 C 0.3809(2) -0.01372(15) 0.20095(12) 0.0572(9) Uani 1 1 d . . .
H92A H 0.4289 0.0179 0.1948 0.086 Uiso 1 1 calc R . .
H92B H 0.3710 -0.0422 0.1755 0.086 Uiso 1 1 calc R . .
H92C H 0.4057 -0.0365 0.2280 0.086 Uiso 1 1 calc R . .
C112 C 0.3589(3) 0.27719(15) 0.26499(13) 0.0616(9) Uani 1 1 d . . .
H11D H 0.4029 0.2715 0.2927 0.092 Uiso 1 1 calc R . .
H11E H 0.3456 0.3212 0.2602 0.092 Uiso 1 1 calc R . .
H11F H 0.3903 0.2607 0.2397 0.092 Uiso 1 1 calc R . .
C113 C 0.1063(3) 0.41073(14) 0.12596(11) 0.0535(8) Uani 1 1 d . . .
H11G H 0.1136 0.4082 0.0939 0.080 Uiso 1 1 calc R . .
H11H H 0.1670 0.4273 0.1421 0.080 Uiso 1 1 calc R . .
H11I H 0.0509 0.4379 0.1305 0.080 Uiso 1 1 calc R . .
C42 C 0.3364(2) 0.08735(14) 0.32632(9) 0.0420(7) Uani 1 1 d . . .
H42 H 0.3590 0.0731 0.3555 0.050 Uiso 1 1 calc R . .
C83 C -0.0827(3) 0.14557(18) 0.01291(12) 0.0711(11) Uani 1 1 d . . .
H83A H -0.1445 0.1627 -0.0017 0.107 Uiso 1 1 calc R . .
H83B H -0.0781 0.1019 0.0050 0.107 Uiso 1 1 calc R . .
H83C H -0.0268 0.1681 0.0030 0.107 Uiso 1 1 calc R . .
C93 C -0.1659(3) 0.11408(17) 0.08160(14) 0.0655(10) Uani 1 1 d . . .
H93A H -0.1648 0.1192 0.1141 0.098 Uiso 1 1 calc R . .
H93B H -0.1576 0.0704 0.0746 0.098 Uiso 1 1 calc R . .
H93C H -0.2292 0.1287 0.0668 0.098 Uiso 1 1 calc R . .
C1S C 0.2774(5) 0.0070(3) 0.0424(3) 0.158(3) Uani 1 1 d . . .
H1S1 H 0.2892 -0.0337 0.0561 0.236 Uiso 1 1 calc R . .
H1S2 H 0.2428 0.0022 0.0123 0.236 Uiso 1 1 calc R . .
H1S3 H 0.2371 0.0317 0.0608 0.236 Uiso 1 1 calc R . .
C94 C -0.1119(3) -0.14771(15) 0.15344(14) 0.0660(10) Uani 1 1 d . . .
H94A H -0.0694 -0.1497 0.1819 0.099 Uiso 1 1 calc R . .
H94B H -0.1281 -0.1896 0.1428 0.099 Uiso 1 1 calc R . .
H94C H -0.1728 -0.1256 0.1578 0.099 Uiso 1 1 calc R . .
C74 C -0.1257(3) -0.10830(18) 0.07287(13) 0.0716(11) Uani 1 1 d . . .
H74A H -0.1846 -0.0843 0.0775 0.107 Uiso 1 1 calc R . .
H74B H -0.1453 -0.1497 0.0624 0.107 Uiso 1 1 calc R . .
H74C H -0.0899 -0.0878 0.0504 0.107 Uiso 1 1 calc R . .
C3S C 0.4143(7) 0.0807(4) 0.0341(3) 0.181(4) Uani 1 1 d . . .
H3S1 H 0.3775 0.1108 0.0506 0.218 Uiso 1 1 calc R . .
H3S2 H 0.3903 0.0884 0.0023 0.218 Uiso 1 1 calc R . .
C2S C 0.3662(9) 0.0360(6) 0.0398(5) 0.295(8) Uani 1 1 d . . .
H2S1 H 0.4007 0.0227 0.0689 0.354 Uiso 1 1 calc R . .
H2S2 H 0.3928 0.0084 0.0178 0.354 Uiso 1 1 calc R . .
C4S C 0.5029(8) 0.1121(4) 0.0357(4) 0.238(5) Uani 1 1 d . . .
H4S1 H 0.5456 0.0905 0.0596 0.286 Uiso 1 1 calc R . .
H4S2 H 0.5288 0.1004 0.0074 0.286 Uiso 1 1 calc R . .
C5S C 0.5290(4) 0.1706(3) 0.0412(2) 0.125(2) Uani 1 1 d . . .
H5S1 H 0.6009 0.1741 0.0424 0.187 Uiso 1 1 calc R . .
H5S2 H 0.5075 0.1861 0.0691 0.187 Uiso 1 1 calc R . .
H5S3 H 0.4980 0.1949 0.0160 0.187 Uiso 1 1 calc R . .

loop_
_atom_site_aniso_label
_atom_site_aniso_U_11
_atom_site_aniso_U_22
_atom_site_aniso_U_33
_atom_site_aniso_U_23
_atom_site_aniso_U_13
_atom_site_aniso_U_12
Fe1 0.02217(17) 0.03103(19) 0.02389(17) 0.00108(14) 0.00487(12) 0.00078(14)
N21 0.0265(10) 0.0293(11) 0.0229(10) -0.0007(8) 0.0021(8) 0.0001(8)
N14 0.0282(11) 0.0332(11) 0.0347(11) 0.0006(9) 0.0044(9) -0.0012(9)
N11 0.0231(9) 0.0259(10) 0.0254(10) -0.0001(8) 0.0037(8) 0.0014(8)
N1 0.0277(11) 0.0281(11) 0.0323(11) -0.0002(8) 0.0024(8) -0.0018(8)
C62 0.0244(12) 0.0356(14) 0.0317(13) -0.0014(11) 0.0025(9) -0.0002(10)
C13 0.0267(12) 0.0387(14) 0.0211(11) 0.0026(10) 0.0021(9) 0.0034(10)
C23 0.0357(14) 0.0431(15) 0.0253(12) 0.0017(11) 0.0007(10) -0.0014(11)
C22 0.0246(12) 0.0337(14) 0.0337(13) 0.0003(10) 0.0030(10) 0.0037(10)
C31 0.0271(12) 0.0344(13) 0.0290(12) 0.0000(10) 0.0117(10) 0.0012(10)
C41 0.0332(13) 0.0268(12) 0.0253(12) -0.0039(9) 0.0058(10) -0.0025(10)
C63 0.0329(13) 0.0388(14) 0.0271(12) 0.0000(10) 0.0029(10) 0.0045(11)
C34 0.0339(14) 0.0366(15) 0.0430(15) 0.0006(12) -0.0006(12) -0.0043(11)
C44 0.0366(15) 0.0389(15) 0.0473(16) 0.0025(12) 0.0125(12) -0.0076(12)
C32 0.0372(15) 0.0363(15) 0.0403(15) 0.0089(12) -0.0007(12) 0.0056(12)
C103 0.0351(14) 0.0330(15) 0.0445(16) -0.0085(11) 0.0019(12) 0.0050(11)
C72 0.0423(15) 0.0307(14) 0.0371(14) -0.0008(11) -0.0007(12) 0.0071(11)
C12 0.0179(11) 0.0331(13) 0.0288(12) 0.0013(10) 0.0036(9) 0.0026(9)
C24 0.0369(14) 0.0402(15) 0.0380(15) -0.0037(12) 0.0077(11) 0.0030(12)
C51 0.0396(15) 0.0552(18) 0.0285(13) 0.0088(12) 0.0080(11) 0.0022(13)
C102 0.0414(15) 0.0355(14) 0.0315(13) -0.0054(11) -0.0006(11) 0.0042(12)
C21 0.0238(11) 0.0261(12) 0.0320(12) -0.0042(10) 0.0060(9) -0.0001(10)
C14 0.0320(13) 0.0384(15) 0.0346(14) 0.0012(11) 0.0081(11) -0.0015(11)
C73 0.0387(15) 0.0475(17) 0.0378(15) -0.0021(12) -0.0065(12) -0.0045(12)
C33 0.0306(14) 0.066(2) 0.0341(15) 0.0025(14) -0.0066(11) -0.0003(13)
C54 0.0346(14) 0.0408(15) 0.0399(15) -0.0022(12) 0.0115(12) -0.0026(12)
C11 0.0253(12) 0.0488(17) 0.0393(14) 0.0029(12) 0.0077(11) 0.0025(11)
C53 0.0441(16) 0.0402(16) 0.0424(16) 0.0006(12) 0.0014(13) 0.0113(12)
C82 0.060(2) 0.0343(16) 0.059(2) 0.0001(14) -0.0064(15) 0.0000(14)
C122 0.0452(17) 0.0430(17) 0.0581(19) -0.0123(14) 0.0151(14) 0.0009(13)
C43 0.0393(16) 0.059(2) 0.0426(16) 0.0063(14) -0.0033(13) 0.0161(14)
C64 0.0517(18) 0.0378(16) 0.0548(18) -0.0037(14) -0.0010(14) -0.0078(14)
C52 0.0400(15) 0.0483(17) 0.0291(13) -0.0037(11) 0.0001(11) 0.0008(12)
C84 0.074(2) 0.0393(18) 0.076(2) -0.0113(16) 0.0063(19) 0.0050(16)
C123 0.0525(18) 0.0423(17) 0.0411(16) -0.0043(12) -0.0060(13) 0.0046(13)
C92 0.060(2) 0.0507(19) 0.062(2) -0.0088(16) 0.0110(16) 0.0215(16)
C112 0.068(2) 0.0393(17) 0.085(3) -0.0033(16) 0.041(2) -0.0053(16)
C113 0.061(2) 0.0440(18) 0.0562(19) -0.0042(14) 0.0088(16) -0.0087(15)
C42 0.0417(16) 0.0534(18) 0.0294(14) 0.0103(12) -0.0034(11) 0.0049(13)
C83 0.093(3) 0.071(2) 0.048(2) -0.0187(17) -0.0010(19) -0.009(2)
C93 0.052(2) 0.057(2) 0.086(3) 0.0037(19) 0.0036(18) -0.0131(17)
C1S 0.128(5) 0.139(6) 0.214(8) 0.033(5) 0.057(5) -0.012(5)
C94 0.071(2) 0.0390(18) 0.088(3) -0.0014(17) 0.008(2) -0.0172(16)
C74 0.069(2) 0.064(2) 0.076(3) -0.0156(19) -0.018(2) -0.0130(19)
C3S 0.179(8) 0.162(7) 0.219(9) -0.089(7) 0.098(7) -0.076(6)
C2S 0.229(13) 0.210(12) 0.47(2) -0.003(13) 0.144(14) -0.064(10)
C4S 0.196(10) 0.154(8) 0.359(16) -0.032(9) 0.007(9) -0.064(7)
C5S 0.097(4) 0.144(6) 0.130(5) 0.002(4) 0.004(4) -0.008(4)

loop_
_geom_bond_atom_site_label_1
_geom_bond_atom_site_label_2
_geom_bond_distance
_geom_bond_site_symmetry_2
_geom_bond_publ_flag
Fe1 N1 1.815(2) . ?
Fe1 N21 1.9931(19) . ?
Fe1 N11 2.0054(19) . ?
Fe1 N14 2.087(2) . ?
N21 C41 1.343(3) . ?
N21 C13 1.443(3) . ?
N14 C54 1.344(3) . ?
N14 C14 1.349(3) . ?
N11 C21 1.327(3) . ?
N11 C12 1.436(3) . ?
N1 N1 1.151(4) 2 ?
C62 C52 1.390(4) . ?
C62 C12 1.409(3) . ?
C62 C102 1.517(4) . ?
C13 C23 1.405(3) . ?
C13 C63 1.406(4) . ?
C23 C33 1.401(4) . ?
C23 C73 1.511(4) . ?
C22 C32 1.392(3) . ?
C22 C12 1.406(3) . ?
C22 C72 1.512(4) . ?
C31 C41 1.398(3) . ?
C31 C21 1.408(3) . ?
C41 C51 1.512(3) . ?
C63 C53 1.390(4) . ?
C63 C103 1.527(4) . ?
C34 C44 1.387(4) . ?
C34 C24 1.393(4) . ?
C34 C64 1.530(4) . ?
C44 C54 1.378(4) . ?
C32 C42 1.373(4) . ?
C103 C123 1.518(4) . ?
C103 C113 1.527(4) . ?
C72 C82 1.529(4) . ?
C72 C92 1.535(4) . ?
C24 C14 1.374(4) . ?
C102 C122 1.521(4) . ?
C102 C112 1.524(4) . ?
C21 C11 1.514(3) . ?
C73 C93 1.518(4) . ?
C73 C83 1.530(4) . ?
C33 C43 1.370(4) . ?
C53 C43 1.376(4) . ?
C64 C94 1.523(5) . ?
C64 C84 1.535(5) . ?
C64 C74 1.536(5) . ?
C52 C42 1.380(4) . ?
C1S C2S 1.348(11) . ?
C3S C2S 1.169(10) . ?
C3S C4S 1.355(10) . ?
C4S C5S 1.296(9) . ?
